data_1543386
loop_
_publ_author_name
'Huang, Yen-Tzu'
'Wang, Wei-Chu'
'Hsu, Chun-Pin'
'Lu, Wei-Yi'
'Chuang, Wan-Jung'
'Chiang, Michael Y.'
'Lai, Yi-Chun'
'Chen, Hsuan-Ying'

_publ_section_title
;
 The ring-opening polymerization of \e-caprolactone andl-lactide using
 aluminum complexes bearing benzothiazole ligands as catalysts
;
_journal_issue 26
_journal_name_full 'Polym. Chem.'
_journal_page_first 4367
_journal_paper_doi 10.1039/C6PY00569A
_journal_volume 7
_journal_year 2016
_chemical_formula_moiety 'C17 H20 Al N S'
_chemical_formula_sum 'C17 H20 Al N S'
_chemical_formula_weight 297.38
_chemical_name_common alnsphme
_chemical_name_systematic LHMeALMe3
_chemical_properties_physical 'Air-sensitive, Moisture-sensitive'
_space_group_IT_number 2
_symmetry_cell_setting triclinic
_symmetry_space_group_name_Hall '-P 1'
_symmetry_space_group_name_H-M 'P -1'
_atom_sites_solution_hydrogens geom
_atom_sites_solution_primary direct
_atom_sites_solution_secondary difmap
_audit_block_doi 10.5517/cc1j79tw
_audit_creation_method SHELXL-97
_audit_update_record
;
2015-06-17 deposited with the CCDC.
2016-05-31 downloaded from the CCDC.
;
_cell_angle_alpha 63.422(6)
_cell_angle_beta 72.126(6)
_cell_angle_gamma 72.803(5)
_cell_formula_units_Z 2
_cell_length_a 8.4807(5)
_cell_length_b 10.2653(5)
_cell_length_c 11.1798(7)
_cell_measurement_reflns_used 3138
_cell_measurement_temperature 150(2)
_cell_measurement_theta_max 29.1020
_cell_measurement_theta_min 3.6000
_cell_volume 813.96(9)
_computing_cell_refinement
; 
CrysAlisPro, Agilent Technologies, 
Version 1.171.37.31 (release 14-01-2014 CrysAlis171 .NET) 
(compiled Jan 14 2014,18:38:05) 
;
_computing_data_collection
; 
CrysAlisPro, Agilent Technologies, 
Version 1.171.37.31 (release 14-01-2014 CrysAlis171 .NET) 
(compiled Jan 14 2014,18:38:05) 
;
_computing_data_reduction
; 
CrysAlisPro, Agilent Technologies, 
Version 1.171.37.31 (release 14-01-2014 CrysAlis171 .NET) 
(compiled Jan 14 2014,18:38:05) 
;
_computing_molecular_graphics 'Bruker SHELXTL'
_computing_publication_material 'Bruker SHELXTL'
_computing_structure_refinement 'SHELXL-97 (Sheldrick, 2008)'
_computing_structure_solution 'SHELXS-97 (Sheldrick, 2008)'
_diffrn_ambient_temperature 150(2)
_diffrn_detector_area_resol_mean 16.0690
_diffrn_measured_fraction_theta_full 0.999
_diffrn_measured_fraction_theta_max 0.999
_diffrn_measurement_device_type 'Xcalibur, Sapphire3, Gemini'
_diffrn_measurement_method '\w scans'
_diffrn_radiation_monochromator graphite
_diffrn_radiation_source 'Enhance (Mo) X-ray Source'
_diffrn_radiation_type MoK\a
_diffrn_radiation_wavelength 0.71073
_diffrn_reflns_av_R_equivalents 0.0280
_diffrn_reflns_av_sigmaI/netI 0.0362
_diffrn_reflns_limit_h_max 10
_diffrn_reflns_limit_h_min -10
_diffrn_reflns_limit_k_max 12
_diffrn_reflns_limit_k_min -12
_diffrn_reflns_limit_l_max 13
_diffrn_reflns_limit_l_min -13
_diffrn_reflns_number 8139
_diffrn_reflns_theta_full 26.00
_diffrn_reflns_theta_max 26.00
_diffrn_reflns_theta_min 2.83
_exptl_absorpt_coefficient_mu 0.243
_exptl_absorpt_correction_T_max 1.00000
_exptl_absorpt_correction_T_min 0.96680
_exptl_absorpt_correction_type multi-scan
_exptl_absorpt_process_details
; 
CrysAlisPro, Agilent Technologies, 
Version 1.171.37.31 (release 14-01-2014 CrysAlis171 .NET) 
(compiled Jan 14 2014,18:38:05) 
Empirical absorption correction using spherical harmonics, 
 implemented in SCALE3 ABSPACK scaling algorithm. 
;
_exptl_crystal_colour colorless
_exptl_crystal_density_diffrn 1.213
_exptl_crystal_density_method 'not measured'
_exptl_crystal_description crystal
_exptl_crystal_F_000 316
_exptl_crystal_size_max 0.3
_exptl_crystal_size_mid 0.2
_exptl_crystal_size_min 0.2
_refine_diff_density_max 0.457
_refine_diff_density_min -0.487
_refine_diff_density_rms 0.060
_refine_ls_extinction_method none
_refine_ls_goodness_of_fit_ref 1.038
_refine_ls_hydrogen_treatment mixed
_refine_ls_matrix_type full
_refine_ls_number_parameters 181
_refine_ls_number_reflns 3201
_refine_ls_number_restraints 0
_refine_ls_restrained_S_all 1.038
_refine_ls_R_factor_all 0.0546
_refine_ls_R_factor_gt 0.0437
_refine_ls_shift/su_max 0.001
_refine_ls_shift/su_mean 0.000
_refine_ls_structure_factor_coef Fsqd
_refine_ls_weighting_details 'calc w=1/[\s^2^(Fo^2^)+(0.0623P)^2^+0.6273P] where P=(Fo^2^+2Fc^2^)/3'
_refine_ls_weighting_scheme calc
_refine_ls_wR_factor_gt 0.1169
_refine_ls_wR_factor_ref 0.1238
_reflns_number_gt 2687
_reflns_number_total 3201
_reflns_threshold_expression >2sigma(I)
_cod_data_source_file c6py00569a2.cif
_cod_data_source_block alnsphme
_cod_depositor_comments 'Adding full bibliography for 1543385--1543388.cif.'
_cod_original_cell_volume 813.96(8)
_cod_database_code 1543386

loop_
_symmetry_equiv_pos_as_xyz
'x, y, z'
'-x, -y, -z'

loop_
_atom_site_label
_atom_site_type_symbol
_atom_site_fract_x
_atom_site_fract_y
_atom_site_fract_z
_atom_site_U_iso_or_equiv
_atom_site_adp_type
_atom_site_occupancy
_atom_site_symmetry_multiplicity
_atom_site_calc_flag
_atom_site_refinement_flags
Al Al 1.23682(8) 0.19716(7) 0.23911(7) 0.01960(18) Uani 1 1 d .
S1 S 0.71834(7) 0.19109(6) 0.19901(6) 0.02349(17) Uani 1 1 d .
N1 N 1.0135(2) 0.15136(19) 0.24389(18) 0.0187(4) Uani 1 1 d .
C1 C 0.8636(3) 0.0373(2) 0.1838(2) 0.0207(5) Uani 1 1 d .
C2 C 0.8421(3) -0.0717(3) 0.1507(2) 0.0252(5) Uani 1 1 d .
H2A H 0.7422 -0.0656 0.1287 0.030 Uiso 1 1 calc R
C3 C 0.9746(3) -0.1888(3) 0.1519(2) 0.0279(5) Uani 1 1 d .
H3A H 0.9641 -0.2629 0.1302 0.034 Uiso 1 1 calc R
C4 C 1.1240(3) -0.1978(2) 0.1852(2) 0.0266(5) Uani 1 1 d .
H4A H 1.2108 -0.2785 0.1863 0.032 Uiso 1 1 calc R
C5 C 1.1460(3) -0.0893(2) 0.2166(2) 0.0245(5) Uani 1 1 d .
H5A H 1.2463 -0.0962 0.2385 0.029 Uiso 1 1 calc R
C6 C 1.0138(3) 0.0310(2) 0.2147(2) 0.0203(5) Uani 1 1 d .
C7 C 0.8644(3) 0.2387(2) 0.2440(2) 0.0196(4) Uani 1 1 d .
C8 C 0.8097(3) 0.3605(2) 0.2917(2) 0.0204(5) Uani 1 1 d .
C9 C 0.8562(3) 0.3417(3) 0.4085(2) 0.0245(5) Uani 1 1 d .
H9A H 0.9286 0.2559 0.4512 0.029 Uiso 1 1 calc R
C10 C 0.7946(3) 0.4506(3) 0.4612(2) 0.0284(5) Uani 1 1 d .
H10A H 0.8279 0.4374 0.5383 0.034 Uiso 1 1 calc R
C11 C 0.6844(3) 0.5788(3) 0.4009(2) 0.0267(5) Uani 1 1 d .
C12 C 0.6380(3) 0.5965(3) 0.2845(2) 0.0281(5) Uani 1 1 d .
H12A H 0.5645 0.6819 0.2426 0.034 Uiso 1 1 calc R
C13 C 0.6993(3) 0.4894(2) 0.2300(2) 0.0243(5) Uani 1 1 d .
H13A H 0.6670 0.5033 0.1521 0.029 Uiso 1 1 calc R
C14 C 0.6156(4) 0.6953(3) 0.4605(3) 0.0388(7) Uani 1 1 d .
H14A H 0.5418 0.7755 0.4061 0.058 Uiso 1 1 calc R
H14B H 0.7072 0.7318 0.4610 0.058 Uiso 1 1 calc R
H14C H 0.5542 0.6525 0.5523 0.058 Uiso 1 1 calc R
C15 C 1.3894(3) 0.1536(3) 0.0801(2) 0.0258(5) Uani 1 1 d .
H15A H 1.4996 0.1711 0.0678 0.039 Uiso 1 1 calc R
H15B H 1.3450 0.2170 -0.0009 0.039 Uiso 1 1 calc R
H15C H 1.3970 0.0519 0.0970 0.039 Uiso 1 1 calc R
C16 C 1.2791(3) 0.0577(3) 0.4220(2) 0.0273(5) Uani 1 1 d .
H16A H 1.3821 0.0682 0.4328 0.041 Uiso 1 1 calc R
H16B H 1.2883 -0.0419 0.4318 0.041 Uiso 1 1 calc R
H16C H 1.1873 0.0790 0.4904 0.041 Uiso 1 1 calc R
C17 C 1.2081(3) 0.4123(3) 0.1907(3) 0.0323(6) Uani 1 1 d .
H17A H 1.3117 0.4344 0.1883 0.049 Uiso 1 1 calc R
H17B H 1.1200 0.4399 0.2577 0.049 Uiso 1 1 calc R
H17C H 1.1788 0.4669 0.1025 0.049 Uiso 1 1 calc R

loop_
_atom_site_aniso_label
_atom_site_aniso_U_11
_atom_site_aniso_U_22
_atom_site_aniso_U_33
_atom_site_aniso_U_23
_atom_site_aniso_U_13
_atom_site_aniso_U_12
Al 0.0214(4) 0.0165(3) 0.0226(4) -0.0090(3) -0.0070(3) -0.0011(3)
S1 0.0201(3) 0.0248(3) 0.0289(3) -0.0133(2) -0.0070(2) -0.0023(2)
N1 0.0208(9) 0.0164(9) 0.0199(9) -0.0088(7) -0.0054(7) -0.0009(7)
C1 0.0239(11) 0.0197(11) 0.0176(10) -0.0068(9) -0.0031(8) -0.0050(9)
C2 0.0291(12) 0.0267(12) 0.0242(12) -0.0105(10) -0.0041(9) -0.0118(10)
C3 0.0412(14) 0.0209(12) 0.0251(12) -0.0112(10) -0.0002(10) -0.0137(10)
C4 0.0335(13) 0.0173(11) 0.0269(12) -0.0089(10) -0.0056(10) -0.0021(10)
C5 0.0279(12) 0.0193(11) 0.0276(12) -0.0103(9) -0.0087(10) -0.0014(9)
C6 0.0255(11) 0.0169(10) 0.0181(10) -0.0065(8) -0.0037(9) -0.0048(9)
C7 0.0208(11) 0.0194(11) 0.0181(10) -0.0072(9) -0.0035(8) -0.0038(9)
C8 0.0186(11) 0.0186(11) 0.0230(11) -0.0098(9) -0.0005(8) -0.0034(9)
C9 0.0273(12) 0.0219(11) 0.0238(12) -0.0101(9) -0.0057(9) -0.0017(9)
C10 0.0344(13) 0.0287(13) 0.0259(12) -0.0151(10) -0.0027(10) -0.0077(10)
C11 0.0275(12) 0.0216(11) 0.0297(12) -0.0140(10) 0.0059(9) -0.0088(9)
C12 0.0269(12) 0.0186(11) 0.0317(13) -0.0082(10) -0.0024(10) -0.0008(9)
C13 0.0245(12) 0.0211(11) 0.0247(12) -0.0074(9) -0.0059(9) -0.0024(9)
C14 0.0470(16) 0.0285(13) 0.0403(15) -0.0214(12) 0.0049(12) -0.0080(12)
C15 0.0252(12) 0.0276(12) 0.0284(12) -0.0156(10) -0.0048(9) -0.0034(10)
C16 0.0318(13) 0.0239(12) 0.0286(12) -0.0099(10) -0.0122(10) -0.0026(10)
C17 0.0318(13) 0.0227(12) 0.0400(14) -0.0125(11) -0.0008(11) -0.0081(10)

loop_
_atom_type_symbol
_atom_type_description
_atom_type_scat_dispersion_real
_atom_type_scat_dispersion_imag
_atom_type_scat_source
C C 0.0033 0.0016 'International Tables Vol C Tables 4.2.6.8 and 6.1.1.4'
H H 0.0000 0.0000 'International Tables Vol C Tables 4.2.6.8 and 6.1.1.4'
N N 0.0061 0.0033 'International Tables Vol C Tables 4.2.6.8 and 6.1.1.4'
Al Al 0.0645 0.0514 'International Tables Vol C Tables 4.2.6.8 and 6.1.1.4'
S S 0.1246 0.1234 'International Tables Vol C Tables 4.2.6.8 and 6.1.1.4'

loop_
_geom_angle_atom_site_label_1
_geom_angle_atom_site_label_2
_geom_angle_atom_site_label_3
_geom_angle
C16 Al C17 118.52(11)
C16 Al C15 116.88(10)
C17 Al C15 107.54(11)
C16 Al N1 101.23(9)
C17 Al N1 109.03(10)
C15 Al N1 101.87(9)
C7 S1 C1 89.96(10)
C7 N1 C6 110.57(18)
C7 N1 Al 127.38(15)
C6 N1 Al 120.56(14)
C6 C1 C2 121.9(2)
C6 C1 S1 109.79(16)
C2 C1 S1 128.24(18)
C3 C2 C1 117.5(2)
C3 C2 H2A 121.2
C1 C2 H2A 121.2
C2 C3 C4 121.1(2)
C2 C3 H3A 119.5
C4 C3 H3A 119.5
C5 C4 C3 121.5(2)
C5 C4 H4A 119.3
C3 C4 H4A 119.3
C4 C5 C6 118.4(2)
C4 C5 H5A 120.8
C6 C5 H5A 120.8
C1 C6 C5 119.6(2)
C1 C6 N1 114.12(19)
C5 C6 N1 126.3(2)
N1 C7 C8 125.5(2)
N1 C7 S1 115.41(16)
C8 C7 S1 118.78(16)
C13 C8 C9 119.0(2)
C13 C8 C7 121.3(2)
C9 C8 C7 119.4(2)
C10 C9 C8 120.1(2)
C10 C9 H9A 119.9
C8 C9 H9A 119.9
C9 C10 C11 121.3(2)
C9 C10 H10A 119.4
C11 C10 H10A 119.4
C12 C11 C10 118.2(2)
C12 C11 C14 120.9(2)
C10 C11 C14 120.8(2)
C13 C12 C11 121.3(2)
C13 C12 H12A 119.4
C11 C12 H12A 119.4
C12 C13 C8 120.1(2)
C12 C13 H13A 120.0
C8 C13 H13A 120.0
C11 C14 H14A 109.5
C11 C14 H14B 109.5
H14A C14 H14B 109.5
C11 C14 H14C 109.5
H14A C14 H14C 109.5
H14B C14 H14C 109.5
Al C15 H15A 109.5
Al C15 H15B 109.5
H15A C15 H15B 109.5
Al C15 H15C 109.5
H15A C15 H15C 109.5
H15B C15 H15C 109.5
Al C16 H16A 109.5
Al C16 H16B 109.5
H16A C16 H16B 109.5
Al C16 H16C 109.5
H16A C16 H16C 109.5
H16B C16 H16C 109.5
Al C17 H17A 109.5
Al C17 H17B 109.5
H17A C17 H17B 109.5
Al C17 H17C 109.5
H17A C17 H17C 109.5
H17B C17 H17C 109.5

loop_
_geom_bond_atom_site_label_1
_geom_bond_atom_site_label_2
_geom_bond_distance
Al C16 1.971(2)
Al C17 1.980(2)
Al C15 1.998(2)
Al N1 2.0619(19)
S1 C7 1.728(2)
S1 C1 1.732(2)
N1 C7 1.316(3)
N1 C6 1.411(3)
C1 C6 1.396(3)
C1 C2 1.398(3)
C2 C3 1.379(3)
C2 H2A 0.9300
C3 C4 1.393(3)
C3 H3A 0.9300
C4 C5 1.383(3)
C4 H4A 0.9300
C5 C6 1.398(3)
C5 H5A 0.9300
C7 C8 1.472(3)
C8 C13 1.396(3)
C8 C9 1.394(3)
C9 C10 1.387(3)
C9 H9A 0.9300
C10 C11 1.388(3)
C10 H10A 0.9300
C11 C12 1.393(3)
C11 C14 1.509(3)
C12 C13 1.385(3)
C12 H12A 0.9300
C13 H13A 0.9300
C14 H14A 0.9600
C14 H14B 0.9600
C14 H14C 0.9600
C15 H15A 0.9600
C15 H15B 0.9600
C15 H15C 0.9600
C16 H16A 0.9600
C16 H16B 0.9600
C16 H16C 0.9600
C17 H17A 0.9600
C17 H17B 0.9600
C17 H17C 0.9600
